data_7005713
loop_
_publ_author_name
'Brewer, Greg'
'Butcher, Ray J.'
'Viragh, Carol'
'White, Genevieve'

_publ_section_title
;
 Supramolecular assemblies prepared from an iron(ii) tripodal imidazole
 complex. A molecular scaffolding for the self assembly of icosahedral
 complexes of K+, Rb+, Cs+ and NH4+ cations
;
_journal_issue 37
_journal_name_full 'Dalton Transactions'
_journal_page_first 4132
_journal_paper_doi 10.1039/b704823h
_journal_year 2007
_chemical_formula_sum 'C18 H24 Cl2 Mn N10 O8'
_chemical_formula_weight 634.31
_chemical_name_systematic
;
?
;
_space_group_IT_number 33
_symmetry_cell_setting orthorhombic
_symmetry_space_group_name_Hall 'P 2c -2n'
_symmetry_space_group_name_H-M 'P n a 21'
_atom_sites_solution_hydrogens geom
_atom_sites_solution_primary direct
_atom_sites_solution_secondary difmap
_audit_creation_method SHELXL-97
_cell_angle_alpha 90.00
_cell_angle_beta 90.00
_cell_angle_gamma 90.00
_cell_formula_units_Z 4
_cell_length_a 9.7997(9)
_cell_length_b 16.6091(16)
_cell_length_c 16.0430(15)
_cell_measurement_reflns_used 6461
_cell_measurement_temperature 173(2)
_cell_measurement_theta_max 28.78
_cell_measurement_theta_min 2.41
_cell_volume 2611.2(4)
_computing_cell_refinement 'Bruker SMART'
_computing_data_collection 'Bruker SMART'
_computing_data_reduction 'Bruker SAINT'
_computing_molecular_graphics 'Bruker SHELXTL'
_computing_publication_material 'Bruker SHELXTL'
_computing_structure_refinement 'SHELXL-97 (Sheldrick, 1997)'
_computing_structure_solution 'SHELXS-97 (Sheldrick, 1990)'
_diffrn_ambient_temperature 173(2)
_diffrn_measured_fraction_theta_full 0.996
_diffrn_measured_fraction_theta_max 0.978
_diffrn_measurement_device_type 'CCD area detector'
_diffrn_measurement_method 'phi and omega scans'
_diffrn_radiation_monochromator graphite
_diffrn_radiation_source 'fine-focus sealed tube'
_diffrn_radiation_type MoK\a
_diffrn_radiation_wavelength 0.71073
_diffrn_reflns_av_R_equivalents 0.0415
_diffrn_reflns_av_sigmaI/netI 0.0451
_diffrn_reflns_limit_h_max 12
_diffrn_reflns_limit_h_min -13
_diffrn_reflns_limit_k_max 22
_diffrn_reflns_limit_k_min -22
_diffrn_reflns_limit_l_max 22
_diffrn_reflns_limit_l_min -15
_diffrn_reflns_number 21315
_diffrn_reflns_theta_full 25.00
_diffrn_reflns_theta_max 29.51
_diffrn_reflns_theta_min 1.76
_exptl_absorpt_coefficient_mu 0.774
_exptl_absorpt_correction_T_max 0.9550
_exptl_absorpt_correction_T_min 0.6538
_exptl_absorpt_correction_type multi-scan
_exptl_absorpt_process_details Sadabs
_exptl_crystal_colour clear
_exptl_crystal_density_diffrn 1.613
_exptl_crystal_density_meas 0
_exptl_crystal_density_method 'not measured'
_exptl_crystal_description needle
_exptl_crystal_F_000 1300
_exptl_crystal_size_max 0.60
_exptl_crystal_size_mid 0.07
_exptl_crystal_size_min 0.06
_refine_diff_density_max 0.259
_refine_diff_density_min -0.329
_refine_diff_density_rms 0.049
_refine_ls_abs_structure_details 'Flack H D (1983), Acta Cryst. A39, 876-881'
_refine_ls_abs_structure_Flack 0.015(14)
_refine_ls_extinction_method none
_refine_ls_goodness_of_fit_ref 1.032
_refine_ls_hydrogen_treatment constr
_refine_ls_matrix_type full
_refine_ls_number_parameters 390
_refine_ls_number_reflns 5817
_refine_ls_number_restraints 21
_refine_ls_restrained_S_all 1.031
_refine_ls_R_factor_all 0.0412
_refine_ls_R_factor_gt 0.0326
_refine_ls_shift/su_max 0.001
_refine_ls_shift/su_mean 0.000
_refine_ls_structure_factor_coef Fsqd
_refine_ls_weighting_details 'calc w=1/[\s^2^(Fo^2^)+(0.0303P)^2^+0.3789P] where P=(Fo^2^+2Fc^2^)/3'
_refine_ls_weighting_scheme calc
_refine_ls_wR_factor_gt 0.0702
_refine_ls_wR_factor_ref 0.0737
_reflns_number_gt 5101
_reflns_number_total 5817
_reflns_threshold_expression >2sigma(I)
_cod_data_source_file b704823h.txt
_cod_data_source_block f29rb
_cod_depositor_comments
;
The following automatic conversions were performed:
'_symmetry_cell_setting' value 'Orthorhombic' changed to 'orthorhombic'
according to '/home/saulius/struct/CIF-dictionaries/cif_core.dic'
dictionary named 'cif_core.dic' version 2.4.1 from 2010-06-29.

Automatic conversion script
Id: cif_fix_enum 1527 2010-12-29 10:47:43Z saulius 

The following automatic conversions were performed:

'_refine_ls_hydrogen_treatment' value 'constrained' was replaced with
the value 'constr' as specified in the replacement file
'src/cod-tools/trunk/data/replacement-values/replacement_values.lst'.

Automatic conversion script
Id: cif_fix_values 5376 2017-05-30 11:51:03Z andrius 
;
_cod_original_sg_symbol_H-M Pna2(1)
_cod_database_code 7005713

loop_
_symmetry_equiv_pos_as_xyz
'x, y, z'
'-x, -y, z+1/2'
'x+1/2, -y+1/2, z'
'-x+1/2, y+1/2, z+1/2'

loop_
_atom_site_label
_atom_site_type_symbol
_atom_site_fract_x
_atom_site_fract_y
_atom_site_fract_z
_atom_site_U_iso_or_equiv
_atom_site_adp_type
_atom_site_occupancy
_atom_site_symmetry_multiplicity
_atom_site_calc_flag
_atom_site_refinement_flags
_atom_site_disorder_assembly
_atom_site_disorder_group
Mn Mn 0.44493(3) 0.445649(17) 0.44733(5) 0.02416(8) Uani 1 1 d . . .
Cl1 Cl 0.49344(6) 0.23220(3) 0.80359(5) 0.02644(11) Uani 1 1 d . . .
Cl2 Cl 0.99780(7) 0.39135(4) 0.11646(4) 0.04161(16) Uani 1 1 d D . .
O11 O 0.5426(2) 0.19047(11) 0.87580(13) 0.0438(5) Uani 1 1 d . . .
O12 O 0.5480(2) 0.19520(11) 0.72977(13) 0.0368(4) Uani 1 1 d . . .
O13 O 0.53702(18) 0.31552(9) 0.80577(14) 0.0348(4) Uani 1 1 d . . .
O14 O 0.3476(2) 0.22858(12) 0.79995(16) 0.0480(5) Uani 1 1 d . . .
O21A O 0.8598(2) 0.3673(3) 0.1221(3) 0.0638(18) Uani 0.607(9) 1 d PD A 1
O22A O 1.0830(4) 0.32649(19) 0.1400(4) 0.089(3) Uani 0.607(9) 1 d PD A 1
O23A O 1.0212(4) 0.4574(2) 0.1700(3) 0.0476(14) Uani 0.607(9) 1 d PD A 1
O24A O 1.0276(6) 0.4138(4) 0.03341(15) 0.131(4) Uani 0.607(9) 1 d PD A 1
O21B O 1.0623(8) 0.3761(4) 0.0393(3) 0.076(4) Uani 0.393(9) 1 d PD A 2
O22B O 1.0330(13) 0.3303(4) 0.1739(4) 0.164(8) Uani 0.393(9) 1 d PD A 2
O23B O 0.8546(2) 0.3920(7) 0.1051(6) 0.144(7) Uani 0.393(9) 1 d PD A 2
O24B O 1.0406(9) 0.4668(3) 0.1475(4) 0.113(6) Uani 0.393(9) 1 d PD A 2
N N 0.1897(2) 0.37710(11) 0.40984(15) 0.0316(5) Uani 1 1 d . . .
N1A N 0.3504(2) 0.37822(11) 0.55573(14) 0.0300(5) Uani 1 1 d . . .
N2A N 0.6212(2) 0.39234(11) 0.52526(15) 0.0276(4) Uani 1 1 d . . .
N3A N 0.6794(2) 0.35042(12) 0.65067(16) 0.0357(5) Uani 1 1 d . . .
H3AA H 0.6722 0.3312 0.7016 0.043 Uiso 1 1 calc R . .
N1B N 0.2861(2) 0.53685(11) 0.41149(14) 0.0290(4) Uani 1 1 d . . .
N2B N 0.4945(2) 0.56023(11) 0.52098(14) 0.0295(4) Uani 1 1 d . . .
N3B N 0.4737(3) 0.69191(12) 0.51712(16) 0.0394(6) Uani 1 1 d . . .
H3BA H 0.4402 0.7400 0.5064 0.047 Uiso 1 1 calc R . .
N1C N 0.4500(2) 0.35603(11) 0.33852(15) 0.0296(4) Uani 1 1 d . . .
N2C N 0.6063(2) 0.48978(11) 0.35604(15) 0.0286(4) Uani 1 1 d . . .
N3C N 0.7277(2) 0.46382(13) 0.24396(16) 0.0390(5) Uani 1 1 d . . .
H3CA H 0.7566 0.4397 0.1984 0.047 Uiso 1 1 calc R . .
C1A C 0.1528(3) 0.32782(16) 0.48214(19) 0.0385(6) Uani 1 1 d . . .
H1AA H 0.1935 0.2736 0.4761 0.046 Uiso 1 1 calc R . .
H1AB H 0.0524 0.3216 0.4844 0.046 Uiso 1 1 calc R . .
C2A C 0.2026(3) 0.36573(16) 0.5624(2) 0.0388(7) Uani 1 1 d . . .
H2AA H 0.1560 0.4179 0.5717 0.047 Uiso 1 1 calc R . .
H2AB H 0.1820 0.3299 0.6102 0.047 Uiso 1 1 calc R . .
C3A C 0.4298(3) 0.35306(15) 0.61228(18) 0.0327(6) Uani 1 1 d . . .
H3AB H 0.3964 0.3286 0.6617 0.039 Uiso 1 1 calc R . .
C4A C 0.5760(3) 0.36384(14) 0.59722(17) 0.0279(5) Uani 1 1 d . . .
C5A C 0.7589(3) 0.39790(14) 0.53408(19) 0.0342(6) Uani 1 1 d . . .
H5AA H 0.8197 0.4170 0.4924 0.041 Uiso 1 1 calc R . .
C6A C 0.7971(3) 0.37201(15) 0.6114(2) 0.0390(6) Uani 1 1 d . . .
H6AA H 0.8871 0.3696 0.6333 0.047 Uiso 1 1 calc R . .
C1B C 0.0948(3) 0.44530(15) 0.3981(2) 0.0376(6) Uani 1 1 d . . .
H1BA H 0.0561 0.4613 0.4527 0.045 Uiso 1 1 calc R . .
H1BB H 0.0186 0.4284 0.3616 0.045 Uiso 1 1 calc R . .
C2B C 0.1684(3) 0.51718(15) 0.35901(19) 0.0366(6) Uani 1 1 d . . .
H2BA H 0.1991 0.5035 0.3019 0.044 Uiso 1 1 calc R . .
H2BB H 0.1060 0.5639 0.3556 0.044 Uiso 1 1 calc R . .
C3B C 0.3027(3) 0.60802(12) 0.43908(18) 0.0318(5) Uani 1 1 d . . .
H3BB H 0.2413 0.6503 0.4256 0.038 Uiso 1 1 calc R . .
C4B C 0.4204(3) 0.62123(13) 0.49212(17) 0.0302(6) Uani 1 1 d . . .
C5B C 0.6001(3) 0.59388(15) 0.56416(19) 0.0364(6) Uani 1 1 d . . .
H5BA H 0.6708 0.5650 0.5915 0.044 Uiso 1 1 calc R . .
C6B C 0.5880(3) 0.67595(16) 0.56174(19) 0.0421(7) Uani 1 1 d . . .
H6BA H 0.6478 0.7141 0.5864 0.051 Uiso 1 1 calc R . .
C1C C 0.2071(3) 0.32953(15) 0.33339(19) 0.0390(7) Uani 1 1 d . . .
H1CA H 0.1940 0.3648 0.2843 0.047 Uiso 1 1 calc R . .
H1CB H 0.1368 0.2867 0.3314 0.047 Uiso 1 1 calc R . .
C2C C 0.3488(3) 0.29119(14) 0.3295(2) 0.0384(6) Uani 1 1 d . . .
H2CA H 0.3596 0.2514 0.3750 0.046 Uiso 1 1 calc R . .
H2CB H 0.3615 0.2632 0.2756 0.046 Uiso 1 1 calc R . .
C3C C 0.5352(3) 0.36994(15) 0.28103(17) 0.0307(6) Uani 1 1 d . . .
H3CB H 0.5415 0.3367 0.2330 0.037 Uiso 1 1 calc R . .
C4C C 0.6234(3) 0.43977(13) 0.29256(16) 0.0295(5) Uani 1 1 d . . .
C5C C 0.7054(3) 0.54757(14) 0.34716(18) 0.0348(6) Uani 1 1 d . . .
H5CA H 0.7193 0.5917 0.3839 0.042 Uiso 1 1 calc R . .
C6C C 0.7803(3) 0.53221(15) 0.27806(19) 0.0389(6) Uani 1 1 d . . .
H6CA H 0.8548 0.5630 0.2575 0.047 Uiso 1 1 calc R . .

loop_
_atom_site_aniso_label
_atom_site_aniso_U_11
_atom_site_aniso_U_22
_atom_site_aniso_U_33
_atom_site_aniso_U_23
_atom_site_aniso_U_13
_atom_site_aniso_U_12
Mn 0.02309(17) 0.02281(13) 0.02659(17) 0.00483(14) 0.00159(17) 0.00107(12)
Cl1 0.0266(3) 0.0255(2) 0.0272(3) 0.0018(2) 0.0005(2) -0.0013(2)
Cl2 0.0380(4) 0.0510(4) 0.0358(4) -0.0131(3) 0.0018(3) 0.0020(3)
O11 0.0646(15) 0.0340(9) 0.0327(11) 0.0050(8) -0.0087(10) 0.0038(9)
O12 0.0419(12) 0.0347(9) 0.0338(11) -0.0069(8) 0.0033(8) 0.0027(8)
O13 0.0410(11) 0.0234(7) 0.0399(10) -0.0013(7) 0.0021(9) -0.0044(6)
O14 0.0245(10) 0.0565(11) 0.0630(15) 0.0049(10) 0.0070(11) -0.0064(8)
O21A 0.041(3) 0.052(2) 0.098(5) -0.047(2) 0.018(3) -0.0142(17)
O22A 0.076(4) 0.062(3) 0.130(7) -0.037(3) -0.052(4) 0.021(2)
O23A 0.041(2) 0.044(2) 0.058(3) -0.0182(19) 0.020(2) -0.0130(17)
O24A 0.076(4) 0.281(11) 0.035(3) 0.002(4) 0.013(3) 0.024(6)
O21B 0.093(7) 0.054(4) 0.081(6) -0.045(4) 0.057(5) -0.019(4)
O22B 0.36(2) 0.077(7) 0.057(7) 0.024(5) -0.105(10) -0.030(9)
O23B 0.036(6) 0.304(19) 0.092(8) -0.101(10) -0.022(5) 0.040(7)
O24B 0.175(11) 0.070(5) 0.093(8) -0.044(5) 0.091(8) -0.082(6)
N 0.0242(12) 0.0283(9) 0.0424(13) 0.0083(8) -0.0036(10) -0.0021(8)
N1A 0.0235(11) 0.0333(10) 0.0331(12) 0.0100(8) 0.0011(9) 0.0002(8)
N2A 0.0224(11) 0.0284(9) 0.0319(11) 0.0061(8) 0.0023(9) 0.0021(8)
N3A 0.0321(13) 0.0383(10) 0.0369(13) 0.0124(9) -0.0074(10) -0.0042(9)
N1B 0.0252(12) 0.0281(9) 0.0338(11) 0.0085(8) 0.0000(9) -0.0003(8)
N2B 0.0318(12) 0.0264(9) 0.0303(12) 0.0004(8) -0.0011(9) 0.0032(8)
N3B 0.0508(16) 0.0264(10) 0.0411(14) -0.0016(9) -0.0065(11) 0.0032(9)
N1C 0.0274(12) 0.0260(9) 0.0354(12) 0.0014(8) -0.0017(10) -0.0018(8)
N2C 0.0259(12) 0.0279(9) 0.0320(12) 0.0026(8) 0.0041(9) -0.0021(8)
N3C 0.0368(14) 0.0436(12) 0.0365(13) 0.0016(9) 0.0152(11) -0.0008(10)
C1A 0.0227(13) 0.0391(13) 0.0536(18) 0.0187(12) 0.0006(12) -0.0050(10)
C2A 0.0213(14) 0.0500(15) 0.0449(17) 0.0196(13) 0.0064(12) 0.0008(11)
C3A 0.0270(15) 0.0384(13) 0.0327(15) 0.0149(11) 0.0039(11) 0.0009(10)
C4A 0.0242(14) 0.0287(11) 0.0306(14) 0.0083(9) -0.0030(10) -0.0004(9)
C5A 0.0230(14) 0.0354(12) 0.0440(16) 0.0109(11) 0.0014(12) -0.0039(10)
C6A 0.0238(14) 0.0425(14) 0.0508(18) 0.0128(12) -0.0076(13) -0.0029(10)
C1B 0.0240(15) 0.0383(13) 0.0507(18) 0.0101(12) -0.0092(12) 0.0021(10)
C2B 0.0331(16) 0.0324(12) 0.0443(17) 0.0128(11) -0.0083(13) 0.0024(10)
C3B 0.0345(14) 0.0295(10) 0.0313(14) 0.0063(10) 0.0026(12) 0.0082(9)
C4B 0.0389(16) 0.0262(11) 0.0255(13) 0.0018(9) 0.0055(11) 0.0031(9)
C5B 0.0377(16) 0.0355(12) 0.0361(15) -0.0016(11) -0.0045(12) 0.0019(11)
C6B 0.0509(19) 0.0375(13) 0.0380(16) -0.0068(11) -0.0072(14) -0.0041(12)
C1C 0.0354(16) 0.0367(13) 0.0449(17) 0.0021(11) -0.0119(13) -0.0106(11)
C2C 0.0384(17) 0.0278(11) 0.0491(18) -0.0032(10) -0.0017(13) -0.0062(10)
C3C 0.0332(15) 0.0294(11) 0.0294(15) -0.0028(9) -0.0010(11) 0.0061(9)
C4C 0.0280(13) 0.0316(11) 0.0291(14) 0.0049(9) 0.0037(11) 0.0037(9)
C5C 0.0314(15) 0.0293(11) 0.0436(17) 0.0063(10) 0.0042(12) -0.0034(10)
C6C 0.0343(16) 0.0387(13) 0.0437(17) 0.0079(11) 0.0066(13) -0.0042(11)

loop_
_atom_type_symbol
_atom_type_description
_atom_type_scat_dispersion_real
_atom_type_scat_dispersion_imag
_atom_type_scat_source
C C 0.0033 0.0016 'International Tables Vol C Tables 4.2.6.8 and 6.1.1.4'
H H 0.0000 0.0000 'International Tables Vol C Tables 4.2.6.8 and 6.1.1.4'
N N 0.0061 0.0033 'International Tables Vol C Tables 4.2.6.8 and 6.1.1.4'
O O 0.0106 0.0060 'International Tables Vol C Tables 4.2.6.8 and 6.1.1.4'
Cl Cl 0.1484 0.1585 'International Tables Vol C Tables 4.2.6.8 and 6.1.1.4'
Mn Mn 0.3368 0.7283 'International Tables Vol C Tables 4.2.6.8 and 6.1.1.4'

loop_
_geom_angle_atom_site_label_1
_geom_angle_atom_site_label_2
_geom_angle_atom_site_label_3
_geom_angle
_geom_angle_site_symmetry_1
_geom_angle_site_symmetry_3
_geom_angle_publ_flag
N1B Mn N1A 104.27(8) . . ?
N1B Mn N2C 95.71(8) . . ?
N1A Mn N2C 159.48(8) . . ?
N1B Mn N2B 73.66(8) . . ?
N1A Mn N2B 95.81(8) . . ?
N2C Mn N2B 85.25(8) . . ?
N1B Mn N1C 104.93(8) . . ?
N1A Mn N1C 105.78(7) . . ?
N2C Mn N1C 72.82(7) . . ?
N2B Mn N1C 157.86(8) . . ?
N1B Mn N2A 156.26(8) . . ?
N1A Mn N2A 72.58(7) . . ?
N2C Mn N2A 87.26(8) . . ?
N2B Mn N2A 83.16(7) . . ?
N1C Mn N2A 98.46(7) . . ?
O14 Cl1 O11 110.36(14) . . ?
O14 Cl1 O12 108.64(13) . . ?
O11 Cl1 O12 109.53(11) . . ?
O14 Cl1 O13 109.59(11) . . ?
O11 Cl1 O13 110.09(12) . . ?
O12 Cl1 O13 108.59(11) . . ?
O23A Cl2 O24B 17.8(4) . . ?
O23A Cl2 O21B 126.8(4) . . ?
O24B Cl2 O21B 109.59(9) . . ?
O23A Cl2 O21A 109.66(8) . . ?
O24B Cl2 O21A 120.8(4) . . ?
O21B Cl2 O21A 115.7(4) . . ?
O23A Cl2 O22B 97.0(4) . . ?
O24B Cl2 O22B 109.54(9) . . ?
O21B Cl2 O22B 109.48(9) . . ?
O21A Cl2 O22B 89.4(6) . . ?
O23A Cl2 O24A 109.53(9) . . ?
O24B Cl2 O24A 92.1(4) . . ?
O21B Cl2 O24A 29.5(3) . . ?
O21A Cl2 O24A 109.45(9) . . ?
O22B Cl2 O24A 138.9(4) . . ?
O23A Cl2 O22A 109.46(8) . . ?
O24B Cl2 O22A 114.0(5) . . ?
O21B Cl2 O22A 80.4(4) . . ?
O21A Cl2 O22A 109.40(9) . . ?
O22B Cl2 O22A 30.1(4) . . ?
O24A Cl2 O22A 109.33(9) . . ?
O23A Cl2 O23B 103.5(5) . . ?
O24B Cl2 O23B 109.48(9) . . ?
O21B Cl2 O23B 109.36(9) . . ?
O21A Cl2 O23B 20.2(6) . . ?
O22B Cl2 O23B 109.37(9) . . ?
O24A Cl2 O23B 94.7(5) . . ?
O22A Cl2 O23B 128.7(6) . . ?
C1A N C1C 112.9(2) . . ?
C1A N C1B 112.0(2) . . ?
C1C N C1B 112.3(2) . . ?
C3A N1A C2A 120.5(2) . . ?
C3A N1A Mn 117.50(17) . . ?
C2A N1A Mn 121.97(16) . . ?
C4A N2A C5A 105.4(2) . . ?
C4A N2A Mn 111.06(16) . . ?
C5A N2A Mn 140.58(17) . . ?
C4A N3A C6A 107.4(2) . . ?
C3B N1B C2B 120.5(2) . . ?
C3B N1B Mn 116.65(18) . . ?
C2B N1B Mn 122.84(15) . . ?
C4B N2B C5B 106.2(2) . . ?
C4B N2B Mn 109.73(17) . . ?
C5B N2B Mn 139.63(17) . . ?
C4B N3B C6B 107.9(2) . . ?
C3C N1C C2C 120.5(2) . . ?
C3C N1C Mn 116.75(17) . . ?
C2C N1C Mn 122.35(17) . . ?
C4C N2C C5C 105.6(2) . . ?
C4C N2C Mn 112.35(15) . . ?
C5C N2C Mn 141.56(18) . . ?
C4C N3C C6C 107.6(2) . . ?
N C1A C2A 111.2(2) . . ?
N1A C2A C1A 108.3(2) . . ?
N1A C3A C4A 116.3(2) . . ?
N2A C4A N3A 111.3(2) . . ?
N2A C4A C3A 121.0(2) . . ?
N3A C4A C3A 127.7(2) . . ?
N2A C5A C6A 110.2(2) . . ?
N3A C6A C5A 105.7(2) . . ?
N C1B C2B 110.7(2) . . ?
N1B C2B C1B 108.0(2) . . ?
N1B C3B C4B 116.5(2) . . ?
N2B C4B N3B 110.4(2) . . ?
N2B C4B C3B 121.6(2) . . ?
N3B C4B C3B 128.0(2) . . ?
N2B C5B C6B 109.1(2) . . ?
N3B C6B C5B 106.4(2) . . ?
N C1C C2C 111.3(2) . . ?
N1C C2C C1C 107.65(19) . . ?
N1C C3C C4C 116.4(2) . . ?
N2C C4C N3C 110.8(2) . . ?
N2C C4C C3C 121.4(2) . . ?
N3C C4C C3C 127.8(2) . . ?
C6C C5C N2C 109.7(2) . . ?
C5C C6C N3C 106.3(2) . . ?

loop_
_geom_bond_atom_site_label_1
_geom_bond_atom_site_label_2
_geom_bond_distance
_geom_bond_site_symmetry_2
_geom_bond_publ_flag
Mn N1B 2.247(2) . ?
Mn N1A 2.267(2) . ?
Mn N2C 2.277(2) . ?
Mn N2B 2.292(2) . ?
Mn N1C 2.295(2) . ?
Mn N2A 2.309(2) . ?
Cl1 O14 1.432(2) . ?
Cl1 O11 1.433(2) . ?
Cl1 O12 1.437(2) . ?
Cl1 O13 1.4486(16) . ?
Cl2 O23A 1.4126(17) . ?
Cl2 O24B 1.4127(18) . ?
Cl2 O21B 1.4134(18) . ?
Cl2 O21A 1.4135(18) . ?
Cl2 O22B 1.4136(18) . ?
Cl2 O24A 1.4141(18) . ?
Cl2 O22A 1.4146(18) . ?
Cl2 O23B 1.4148(18) . ?
N C1A 1.465(3) . ?
N C1C 1.469(4) . ?
N C1B 1.478(3) . ?
N1A C3A 1.266(3) . ?
N1A C2A 1.467(3) . ?
N2A C4A 1.324(3) . ?
N2A C5A 1.360(3) . ?
N3A C4A 1.346(3) . ?
N3A C6A 1.362(4) . ?
N1B C3B 1.273(3) . ?
N1B C2B 1.465(4) . ?
N2B C4B 1.329(3) . ?
N2B C5B 1.366(4) . ?
N3B C4B 1.346(3) . ?
N3B C6B 1.355(4) . ?
N1C C3C 1.266(3) . ?
N1C C2C 1.471(3) . ?
N2C C4C 1.325(3) . ?
N2C C5C 1.372(3) . ?
N3C C4C 1.346(3) . ?
N3C C6C 1.362(3) . ?
C1A C2A 1.514(4) . ?
C3A C4A 1.464(4) . ?
C5A C6A 1.365(4) . ?
C1B C2B 1.529(4) . ?
C3B C4B 1.450(4) . ?
C5B C6B 1.369(4) . ?
C1C C2C 1.529(4) . ?
C3C C4C 1.458(3) . ?
C5C C6C 1.354(4) . ?

loop_
_geom_hbond_atom_site_label_D
_geom_hbond_atom_site_label_H
_geom_hbond_atom_site_label_A
_geom_hbond_distance_DH
_geom_hbond_distance_HA
_geom_hbond_distance_DA
_geom_hbond_angle_DHA
_geom_hbond_site_symmetry_A
N3A H3AA O13 0.88 2.15 2.911(3) 144.6 .
N3A H3AA O14 0.88 2.54 3.190(3) 131.8 3
N3A H3AA O12 0.88 2.61 3.149(3) 120.8 .
N3B H3BA O21B 0.88 2.32 3.100(7) 147.5 4_655
N3B H3BA O11 0.88 2.40 2.997(3) 125.6 2_664
N3B H3BA O22A 0.88 2.59 3.032(5) 112.0 4_655
N3C H3CA O23B 0.88 1.95 2.817(8) 169.2 .
N3C H3CA O21A 0.88 1.99 2.841(4) 161.5 .
N3C H3CA O23A 0.88 2.65 3.113(5) 114.1 .
C3B H3BB O14 0.95 2.55 3.341(3) 140.6 4_554

loop_
_geom_torsion_atom_site_label_1
_geom_torsion_atom_site_label_2
_geom_torsion_atom_site_label_3
_geom_torsion_atom_site_label_4
_geom_torsion
_geom_torsion_site_symmetry_1
_geom_torsion_site_symmetry_2
_geom_torsion_site_symmetry_3
_geom_torsion_site_symmetry_4
_geom_torsion_publ_flag
N1B Mn N1A C3A -146.6(2) . . . . ?
N2C Mn N1A C3A 19.9(3) . . . . ?
N2B Mn N1A C3A -72.0(2) . . . . ?
N1C Mn N1A C3A 103.0(2) . . . . ?
N2A Mn N1A C3A 8.91(19) . . . . ?
N1B Mn N1A C2A 31.6(2) . . . . ?
N2C Mn N1A C2A -161.9(2) . . . . ?
N2B Mn N1A C2A 106.2(2) . . . . ?
N1C Mn N1A C2A -78.8(2) . . . . ?
N2A Mn N1A C2A -172.9(2) . . . . ?
N1B Mn N2A C4A 75.1(2) . . . . ?
N1A Mn N2A C4A -10.73(16) . . . . ?
N2C Mn N2A C4A 173.12(17) . . . . ?
N2B Mn N2A C4A 87.58(17) . . . . ?
N1C Mn N2A C4A -114.70(17) . . . . ?
N1B Mn N2A C5A -81.2(4) . . . . ?
N1A Mn N2A C5A -167.1(3) . . . . ?
N2C Mn N2A C5A 16.7(3) . . . . ?
N2B Mn N2A C5A -68.8(3) . . . . ?
N1C Mn N2A C5A 88.9(3) . . . . ?
N1A Mn N1B C3B 98.9(2) . . . . ?
N2C Mn N1B C3B -76.4(2) . . . . ?
N2B Mn N1B C3B 6.92(19) . . . . ?
N1C Mn N1B C3B -150.12(19) . . . . ?
N2A Mn N1B C3B 19.8(3) . . . . ?
N1A Mn N1B C2B -81.2(2) . . . . ?
N2C Mn N1B C2B 103.5(2) . . . . ?
N2B Mn N1B C2B -173.2(2) . . . . ?
N1C Mn N1B C2B 29.8(2) . . . . ?
N2A Mn N1B C2B -160.3(2) . . . . ?
N1B Mn N2B C4B -11.18(17) . . . . ?
N1A Mn N2B C4B -114.38(18) . . . . ?
N2C Mn N2B C4B 86.20(18) . . . . ?
N1C Mn N2B C4B 78.4(3) . . . . ?
N2A Mn N2B C4B 174.00(18) . . . . ?
N1B Mn N2B C5B -162.7(3) . . . . ?
N1A Mn N2B C5B 94.1(3) . . . . ?
N2C Mn N2B C5B -65.4(3) . . . . ?
N1C Mn N2B C5B -73.2(4) . . . . ?
N2A Mn N2B C5B 22.4(3) . . . . ?
N1B Mn N1C C3C 92.12(19) . . . . ?
N1A Mn N1C C3C -157.98(18) . . . . ?
N2C Mn N1C C3C 0.66(18) . . . . ?
N2B Mn N1C C3C 8.8(3) . . . . ?
N2A Mn N1C C3C -83.79(19) . . . . ?
N1B Mn N1C C2C -80.41(19) . . . . ?
N1A Mn N1C C2C 29.5(2) . . . . ?
N2C Mn N1C C2C -171.9(2) . . . . ?
N2B Mn N1C C2C -163.7(2) . . . . ?
N2A Mn N1C C2C 103.68(19) . . . . ?
N1B Mn N2C C4C -107.42(17) . . . . ?
N1A Mn N2C C4C 85.7(3) . . . . ?
N2B Mn N2C C4C 179.55(17) . . . . ?
N1C Mn N2C C4C -3.54(16) . . . . ?
N2A Mn N2C C4C 96.19(17) . . . . ?
N1B Mn N2C C5C 82.0(3) . . . . ?
N1A Mn N2C C5C -84.9(3) . . . . ?
N2B Mn N2C C5C 9.0(3) . . . . ?
N1C Mn N2C C5C -174.1(3) . . . . ?
N2A Mn N2C C5C -74.4(3) . . . . ?
C1C N C1A C2A 151.6(2) . . . . ?
C1B N C1A C2A -80.5(3) . . . . ?
C3A N1A C2A C1A -128.6(3) . . . . ?
Mn N1A C2A C1A 53.2(3) . . . . ?
N C1A C2A N1A -56.0(3) . . . . ?
C2A N1A C3A C4A 176.2(2) . . . . ?
Mn N1A C3A C4A -5.6(3) . . . . ?
C5A N2A C4A N3A -0.6(3) . . . . ?
Mn N2A C4A N3A -165.34(16) . . . . ?
C5A N2A C4A C3A 177.3(2) . . . . ?
Mn N2A C4A C3A 12.6(3) . . . . ?
C6A N3A C4A N2A 0.5(3) . . . . ?
C6A N3A C4A C3A -177.2(3) . . . . ?
N1A C3A C4A N2A -5.3(4) . . . . ?
N1A C3A C4A N3A 172.2(2) . . . . ?
C4A N2A C5A C6A 0.5(3) . . . . ?
Mn N2A C5A C6A 157.7(2) . . . . ?
C4A N3A C6A C5A -0.2(3) . . . . ?
N2A C5A C6A N3A -0.2(3) . . . . ?
C1A N C1B C2B 149.2(2) . . . . ?
C1C N C1B C2B -82.6(3) . . . . ?
C3B N1B C2B C1B -126.4(3) . . . . ?
Mn N1B C2B C1B 53.7(3) . . . . ?
N C1B C2B N1B -55.2(3) . . . . ?
C2B N1B C3B C4B 178.6(2) . . . . ?
Mn N1B C3B C4B -1.5(3) . . . . ?
C5B N2B C4B N3B -1.4(3) . . . . ?
Mn N2B C4B N3B -162.68(18) . . . . ?
C5B N2B C4B C3B 176.7(2) . . . . ?
Mn N2B C4B C3B 15.4(3) . . . . ?
C6B N3B C4B N2B 1.7(3) . . . . ?
C6B N3B C4B C3B -176.3(3) . . . . ?
N1B C3B C4B N2B -10.2(4) . . . . ?
N1B C3B C4B N3B 167.5(3) . . . . ?
C4B N2B C5B C6B 0.7(3) . . . . ?
Mn N2B C5B C6B 152.8(2) . . . . ?
C4B N3B C6B C5B -1.2(3) . . . . ?
N2B C5B C6B N3B 0.3(3) . . . . ?
C1A N C1C C2C -82.1(3) . . . . ?
C1B N C1C C2C 150.2(2) . . . . ?
C3C N1C C2C C1C -119.1(3) . . . . ?
Mn N1C C2C C1C 53.2(3) . . . . ?
N C1C C2C N1C -55.1(3) . . . . ?
C2C N1C C3C C4C 174.8(2) . . . . ?
Mn N1C C3C C4C 2.2(3) . . . . ?
C5C N2C C4C N3C -0.5(3) . . . . ?
Mn N2C C4C N3C -174.43(17) . . . . ?
C5C N2C C4C C3C -179.8(2) . . . . ?
Mn N2C C4C C3C 6.2(3) . . . . ?
C6C N3C C4C N2C 0.3(3) . . . . ?
C6C N3C C4C C3C 179.6(2) . . . . ?
N1C C3C C4C N2C -5.9(4) . . . . ?
N1C C3C C4C N3C 174.9(2) . . . . ?
C4C N2C C5C C6C 0.5(3) . . . . ?
Mn N2C C5C C6C 171.5(2) . . . . ?
N2C C5C C6C N3C -0.4(3) . . . . ?
C4C N3C C6C C5C 0.1(3) . . . . ?
